data_1523451
loop_
_publ_author_name
'Degtyareva, V.F.'
'Ponyatovskii, E.G.'
'Ivakhnenko, S.A.'
'Rashchupkin, V.I.'

_publ_section_title
;
 Crystal structure and superconductivity of Pb-Sb alloys subjected to high
 pressure
;
_journal_name_full 'Fizika Tverdogo Tela (Leningrad) (= Solid State Physics)'
_journal_page_first 238
_journal_page_last 241
_journal_volume 20
_journal_year 1978
_chemical_formula_sum 'Pb0.8 Sb0.2'
_chemical_name_systematic '(Pb0.8 Sb0.2)'
_space_group_IT_number 194
_symmetry_space_group_name_Hall '-P 6c 2c'
_symmetry_space_group_name_H-M 'P 63/m m c'
_cell_angle_alpha 90
_cell_angle_beta 90
_cell_angle_gamma 120
_cell_formula_units_Z 2
_cell_length_a 3.461
_cell_length_b 3.461
_cell_length_c 5.714
_cell_volume 59.275
_citation_journal_id_ASTM FTVTAC
_cod_data_source_file Degtyareva_FTVTAC_1978_1693.cif
_cod_data_source_block Pb0.8Sb0.2
_cod_original_cell_volume 59.27534
_cod_database_code 1523451

loop_
_symmetry_equiv_pos_as_xyz
x,y,z
x-y,x,z+1/2
-y,x-y,z
-x,-y,z+1/2
-x+y,-x,z
y,-x+y,z+1/2
-y,-x,-z+1/2
x-y,-y,-z
x,x-y,-z+1/2
y,x,-z
-x+y,y,-z+1/2
-x,-x+y,-z
-x,-y,-z
-x+y,-x,-z-1/2
y,-x+y,-z
x,y,-z-1/2
x-y,x,-z
-y,x-y,-z-1/2
y,x,z-1/2
-x+y,y,z
-x,-x+y,z-1/2
-y,-x,z
x-y,-y,z-1/2
x,x-y,z

loop_
_atom_site_label
_atom_site_type_symbol
_atom_site_fract_x
_atom_site_fract_y
_atom_site_fract_z
_atom_site_occupancy
_atom_site_U_iso_or_equiv
Sb1 Sb 0.3333 0.6667 0.25 0.2 0.0
Pb1 Pb 0.3333 0.6667 0.25 0.8 0.0
